data_7008567
loop_
_publ_author_name
'Doran, Michael B.'
'Cockbain, Ben E.'
'O'Hare, Dermot'

_publ_section_title
;
 Structural variation in organically templated uranium sulfate
 fluorides.
;
_journal_issue 10
_journal_name_full 'Dalton transactions (Cambridge, England : 2003)'
_journal_page_first 1774
_journal_page_last 1780
_journal_paper_doi 10.1039/b504457j
_journal_year 2005
_chemical_compound_source
;
?
;
_chemical_formula_moiety ' C3 H12 F2 N2 O13 S2 U2 '
_chemical_formula_sum 'C3 H12 F2 N2 O13 S2 U2'
_chemical_formula_weight 862.32
_space_group_IT_number 62
_symmetry_cell_setting orthorhombic
_symmetry_space_group_name_Hall '-P 2ac 2n'
_symmetry_space_group_name_H-M 'P n m a'
_audit_creation_date 05-24-03
_audit_creation_method CRYSTALS_ver_12-03-99
_cell_angle_alpha 90
_cell_angle_beta 90
_cell_angle_gamma 90
_cell_formula_units_Z 4
_cell_length_a 13.5775(3)
_cell_length_b 14.6180(4)
_cell_length_c 8.1168(2)
_cell_measurement_reflns_used 6633
_cell_measurement_temperature 150
_cell_measurement_theta_max 27
_cell_measurement_theta_min 5
_cell_volume 1610.99(7)
_computing_cell_refinement
;
Denzo/Scalepack (Otwinowski & Minor, 1996)
;
_computing_data_collection
;
COLLECT (Nonius BV, 1997)
;
_computing_data_reduction
;
Denzo/Scalepack (Otwinowski & Minor, 1996)
;
_computing_structure_solution
;
USER DEFINED STRUCTURE SOLUTION
;
_diffrn_ambient_temperature 150
_diffrn_measured_fraction_theta_full 0.941
_diffrn_measured_fraction_theta_max 0.941
_diffrn_measurement_device_type
;
Nonius Kappa CCD
;
_diffrn_measurement_method \w
_diffrn_radiation_monochromator graphite
_diffrn_radiation_type 'Mo K\a'
_diffrn_radiation_wavelength 0.71073
_diffrn_reflns_av_R_equivalents 0.03
_diffrn_reflns_limit_h_max 17
_diffrn_reflns_limit_h_min -17
_diffrn_reflns_limit_k_max 18
_diffrn_reflns_limit_k_min -18
_diffrn_reflns_limit_l_max 10
_diffrn_reflns_limit_l_min -10
_diffrn_reflns_number 13326
_diffrn_reflns_theta_full 27.481
_diffrn_reflns_theta_max 27.481
_diffrn_reflns_theta_min 5.106
_diffrn_standards_decay_% 0.00
_diffrn_standards_interval_count 0
_diffrn_standards_interval_time 0
_diffrn_standards_number 0
_exptl_absorpt_coefficient_mu 20.427
_exptl_absorpt_correction_T_max 0.66
_exptl_absorpt_correction_T_min 0.44
_exptl_absorpt_correction_type multi-scan
_exptl_absorpt_process_details
;
Denzo/Scalepack (Otwinowski & Minor, 1996)
;
_exptl_crystal_colour ' yellow '
_exptl_crystal_density_diffrn 3.555
_exptl_crystal_description ' plate '
_exptl_crystal_F_000 1528.000
_exptl_crystal_size_max 0.20
_exptl_crystal_size_mid 0.04
_exptl_crystal_size_min 0.02
_refine_diff_density_max 1.12
_refine_diff_density_min -1.05
_refine_ls_extinction_coef 8.410
_refine_ls_extinction_method 'Larson 1970 Crystallographic Computing eq 22'
_refine_ls_goodness_of_fit_ref 0.9248
_refine_ls_number_parameters 108
_refine_ls_number_reflns 1123
_refine_ls_R_factor_all 0.0624
_refine_ls_R_factor_gt 0.0206
_refine_ls_shift/su_max 0.000829
_refine_ls_structure_factor_coef Fsqd
_refine_ls_weighting_details
;
Method = Prince modified Chebychev polynomial, (Watkin, 1994)
W = [weight] * [1-(deltaF/6*sigmaF)^2]^2

8.51 10.9 8.17 2.63 1.41
;
_refine_ls_weighting_scheme calc
_refine_ls_wR_factor_all 0.0552
_refine_ls_wR_factor_gt 0.0464
_refine_ls_wR_factor_ref 0.0464
_reflns_limit_h_max 17
_reflns_limit_h_min 0
_reflns_limit_k_max 18
_reflns_limit_k_min 0
_reflns_limit_l_max 10
_reflns_limit_l_min 0
_reflns_number_gt 1123
_reflns_number_total 1964
_reflns_threshold_expression I>3.00u(I)
_cod_data_source_file b504457j.txt
_cod_data_source_block USFO-4
_cod_depositor_comments
;
The following automatic conversions were performed:
'_symmetry_cell_setting' value 'Orthorhombic' changed to 'orthorhombic'
according to '/home/saulius/struct/CIF-dictionaries/cif_core.dic'
dictionary named 'cif_core.dic' version 2.4.1 from 2010-06-29.

Automatic conversion script
Id: cif_fix_enum 1527 2010-12-29 10:47:43Z saulius 
;
_cod_original_sg_symbol_H-M 'P n m a '
_cod_original_formula_sum ' C3 H12 F2 N2 O13 S2 U2 '
_cod_database_code 7008567

loop_
_symmetry_equiv_pos_as_xyz
x,y,z
-x,-y,-z
-x+1/2,y+1/2,z+1/2
x+1/2,-y+1/2,-z+1/2
x,-y+1/2,z
-x,y+1/2,-z
-x+1/2,-y,z+1/2
x+1/2,y,-z+1/2

loop_
_atom_site_label
_atom_site_type_symbol
_atom_site_fract_x
_atom_site_fract_y
_atom_site_fract_z
_atom_site_U_iso_or_equiv
_atom_site_occupancy
_atom_site_adp_type
_atom_site_attached_hydrogens
H1 H 0.4063 0.1644 0.5787 0.0233 0.5000 Uiso .
H2 H 0.3315 0.2453 0.6385 0.0233 0.5000 Uiso .
H3 H 0.4647 0.3433 0.6607 0.0273 0.5000 Uiso .
H4 H 0.4790 0.1873 0.8679 0.0250 0.5000 Uiso .
H5 H 0.5298 0.2861 0.9078 0.0250 0.5000 Uiso .
H6 H 0.4100 0.2772 0.8993 0.0250 0.5000 Uiso .
H7 H 0.4451 0.2495 0.3420 0.0217 0.5000 Uiso .
H8 H 0.3269 0.2299 0.3518 0.0217 0.5000 Uiso .
H9 H 0.3703 0.3303 0.4019 0.0217 0.5000 Uiso .
H10 H 0.5903 0.1914 0.6163 0.0183 0.5000 Uiso .
H11 H 0.5728 0.2724 0.4808 0.0183 0.5000 Uiso .
H12 H 0.6242 0.2961 0.6577 0.0183 0.5000 Uiso .
U1 U 0.304941(18) 0.512179(15) 0.12774(3) 0.0110 1.0000 Uani .
S1 S 0.55373(15) 0.45267(13) 0.2480(2) 0.0137 1.0000 Uani .
F1 F 0.2794(3) 0.4518(3) 0.3875(5) 0.0142 1.0000 Uani .
O1 O 0.3002(5) 0.6267(3) 0.2007(7) 0.0176 1.0000 Uani .
O2 O 0.3124(4) 0.3982(3) 0.0569(7) 0.0165 1.0000 Uani .
O3 O 0.6307(4) 0.5086(4) 0.3249(7) 0.0199 1.0000 Uani .
O4 O 0.5791(4) 0.4358(4) 0.0713(6) 0.0166 1.0000 Uani .
O5 O 0.4613(4) 0.5072(5) 0.2536(7) 0.0261 1.0000 Uani .
O6 O 0.5424(6) 0.3662(5) 0.3300(8) 0.0401 1.0000 Uani .
O7 O 0.1882(7) 0.2500 0.3462(15) 0.0374 1.0000 Uani .
N1 N 0.3829(8) 0.2631(11) 0.4057(13) 0.017(3) 0.5000 Uiso .
N2 N 0.5745(7) 0.2582(16) 0.6013(12) 0.015(3) 0.5000 Uiso .
C1 C 0.3940(11) 0.2325(11) 0.5798(17) 0.028(5) 0.5000 Uiso .
C2 C 0.4763(9) 0.2772(9) 0.6722(16) 0.021(4) 0.5000 Uiso .
C3 C 0.4741(9) 0.255(3) 0.8515(15) 0.024(4) 0.5000 Uiso .

loop_
_atom_site_aniso_label
_atom_site_aniso_U_11
_atom_site_aniso_U_22
_atom_site_aniso_U_33
_atom_site_aniso_U_23
_atom_site_aniso_U_13
_atom_site_aniso_U_12
U1 0.00895(12) 0.01560(13) 0.00837(12) -0.0011(1) -0.00004(12) -0.0012(1)
S1 0.0114(8) 0.0215(8) 0.0081(7) 0.0017(8) -0.0012(6) -0.0032(7)
F1 0.011(2) 0.024(2) 0.0081(18) 0.0015(18) 0.0003(17) 0.0002(14)
O1 0.020(3) 0.014(2) 0.019(3) -0.005(2) 0.004(3) -0.006(2)
O2 0.021(3) 0.014(2) 0.014(2) -0.0065(19) -0.004(2) -0.001(2)
O3 0.011(2) 0.030(3) 0.019(3) -0.008(2) -0.004(2) 0.000(2)
O4 0.017(3) 0.027(3) 0.006(2) -0.005(2) 0.003(2) -0.007(2)
O5 0.013(3) 0.049(4) 0.016(3) -0.011(3) -0.001(2) 0.010(2)
O6 0.066(5) 0.034(4) 0.021(4) 0.016(3) -0.009(3) -0.017(3)
O7 0.007(4) 0.041(5) 0.064(8) 0.0000 -0.008(5) 0.0000

loop_
_atom_type_symbol
_atom_type_scat_dispersion_real
_atom_type_scat_dispersion_imag
_atom_type_scat_Cromer_Mann_a1
_atom_type_scat_Cromer_Mann_b1
_atom_type_scat_Cromer_Mann_a2
_atom_type_scat_Cromer_Mann_b2
_atom_type_scat_Cromer_Mann_a3
_atom_type_scat_Cromer_Mann_b3
_atom_type_scat_Cromer_Mann_a4
_atom_type_scat_Cromer_Mann_b4
_atom_type_scat_Cromer_Mann_c
_atom_type_scat_source
'U ' -9.6767 9.6646 36.0228 0.5293 23.4128 3.3253 14.9491 16.0927 4.1880 100.6130 13.3966 International_Tables_Vol_IV_Table_2.2B
'S ' 0.1246 0.1234 6.9053 1.4679 5.2034 22.2151 1.4379 0.2536 1.5863 56.1720 0.8669 International_Tables_Vol_IV_Table_2.2B
'O ' 0.0106 0.0060 3.0485 13.2771 2.2868 5.7011 1.5463 0.3239 0.8670 32.9089 0.2508 International_Tables_Vol_IV_Table_2.2B
'F ' 0.0171 0.0103 3.5392 10.2825 2.6412 4.2944 1.5170 0.2615 1.0243 26.1476 0.2776 International_Tables_Vol_IV_Table_2.2B
'C ' 0.0033 0.0016 2.3100 20.8439 1.0200 10.2075 1.5886 0.5687 0.8650 51.6512 0.2156 International_Tables_Vol_IV_Table_2.2B
'N ' 0.0061 0.0033 12.2126 0.0057 3.1322 9.8933 2.0125 28.9975 1.1663 0.5826 -11.5290 International_Tables_Vol_IV_Table_2.2B
'H ' 0.0000 0.0000 0.4930 10.5109 0.3229 26.1257 0.1402 3.1424 0.0408 57.7998 0.0030 International_Tables_Vol_IV_Table_2.2B

loop_
_geom_angle_atom_site_label_1
_geom_angle_site_symmetry_1
_geom_angle_atom_site_label_2
_geom_angle_site_symmetry_2
_geom_angle_atom_site_label_3
_geom_angle_site_symmetry_3
_geom_angle
_geom_angle_publ_flag
H2 5_555 H2 . C1 . 100.933 no
H2 5_555 H2 . C1 5_555 71.541 no
C1 . H2 . C1 5_555 29.392 no
C3 . H4 . C3 5_555 1.485 no
C3 . H5 . C3 5_555 7.144 no
H6 5_555 H6 . C3 . 71.286 no
H6 5_555 H6 . C3 5_555 63.633 no
C3 . H6 . C3 5_555 7.653 no
H7 5_555 H7 . N1 . 78.645 no
H7 5_555 H7 . N1 5_555 100.492 no
N1 . H7 . N1 5_555 21.847 no
H8 5_555 H8 . N1 . 61.070 no
H8 5_555 H8 . N1 5_555 83.353 no
N1 . H8 . N1 5_555 22.283 no
H12 5_555 H10 . N2 . 86.411 no
H12 5_555 H10 . N2 5_555 90.713 no
N2 . H10 . N2 5_555 4.328 no
H11 5_555 H11 . N2 . 77.991 no
H11 5_555 H11 . N2 5_555 65.424 no
N2 . H11 . N2 5_555 12.567 no
H10 5_555 H12 . N2 . 51.957 no
H10 5_555 H12 . N2 5_555 61.955 no
N2 . H12 . N2 5_555 10.006 no
F1 . U1 . F1 7_564 141.12(4) yes
F1 . U1 . O1 . 92.9(2) yes
F1 7_564 U1 . O1 . 92.8(2) yes
F1 . U1 . O2 . 86.9(2) yes
F1 7_564 U1 . O2 . 88.2(2) yes
O1 . U1 . O2 . 178.7(3) yes
F1 . U1 . O3 8_455 72.39(16) yes
F1 7_564 U1 . O3 8_455 69.68(16) yes
O1 . U1 . O3 8_455 86.1(2) yes
O2 . U1 . O3 8_455 95.1(2) yes
F1 . U1 . O4 2_665 147.15(17) yes
F1 7_564 U1 . O4 2_665 71.56(17) yes
O1 . U1 . O4 2_665 87.1(2) yes
O2 . U1 . O4 2_665 92.4(2) yes
O3 8_455 U1 . O4 2_665 140.20(19) yes
F1 . U1 . O5 . 74.21(19) yes
F1 7_564 U1 . O5 . 144.62(19) yes
O1 . U1 . O5 . 85.3(3) yes
O2 . U1 . O5 . 93.4(2) yes
O3 8_455 U1 . O5 . 144.95(19) yes
O4 2_665 U1 . O5 . 73.1(2) yes
O3 . S1 . O4 . 109.6(3) yes
O3 . S1 . O5 . 106.8(4) yes
O4 . S1 . O5 . 108.2(4) yes
O3 . S1 . O6 . 111.7(4) yes
O4 . S1 . O6 . 108.9(4) yes
O5 . S1 . O6 . 111.5(5) yes
U1 . F1 . U1 7_565 138.90(19) yes
U1 8_555 O3 . S1 . 141.6(3) yes
U1 2_665 O4 . S1 . 138.7(3) yes
U1 . O5 . S1 . 139.8(4) yes
H7 . N1 . H7 5_555 0.864 no
H7 . N1 . H8 . 108.450 no
H7 5_555 N1 . H8 . 108.956 no
H7 . N1 . H8 5_555 119.344 no
H7 5_555 N1 . H8 5_555 119.321 no
H8 . N1 . H8 5_555 35.577 no
H7 . N1 . H9 . 108.716 no
H7 5_555 N1 . H9 . 107.859 no
H8 . N1 . H9 . 109.467 no
H8 5_555 N1 . H9 . 73.952 no
H7 . N1 . N1 5_555 78.645 no
H7 5_555 N1 . N1 5_555 79.508 no
H8 . N1 . N1 5_555 61.070 no
H8 5_555 N1 . N1 5_555 96.647 no
H9 . N1 . N1 5_555 170.004 no
H7 . N1 . C1 . 109.954 no
H7 5_555 N1 . C1 . 110.296 no
H8 . N1 . C1 . 110.186 no
H8 5_555 N1 . C1 . 126.250 no
H9 . N1 . C1 . 110.032 no
H7 . N1 . C1 5_555 115.364 no
H7 5_555 N1 . C1 5_555 115.398 no
H8 . N1 . C1 5_555 122.394 no
H8 5_555 N1 . C1 5_555 125.280 no
H9 . N1 . C1 5_555 90.220 no
N1 5_555 N1 . C1 . 72.5(8) yes
N1 5_555 N1 . C1 5_555 92.6(11) yes
C1 . N1 . C1 5_555 20.1(13) yes
H10 . N2 . H10 5_555 147.300 no
H10 . N2 . H11 . 108.964 no
H10 5_555 N2 . H11 . 87.845 no
H10 . N2 . H11 5_555 73.225 no
H10 5_555 N2 . H11 5_555 122.878 no
H11 . N2 . H11 5_555 36.584 no
H10 . N2 . H12 . 110.087 no
H10 5_555 N2 . H12 . 37.330 no
H11 . N2 . H12 . 110.651 no
H11 5_555 N2 . H12 . 132.122 no
H10 . N2 . H12 5_555 31.634 no
H10 5_555 N2 . H12 5_555 115.772 no
H11 . N2 . H12 5_555 123.518 no
H11 5_555 N2 . H12 5_555 95.066 no
H12 . N2 . H12 5_555 78.475 no
H10 . N2 . N2 5_555 14.186 no
H10 5_555 N2 . N2 5_555 161.486 no
H11 . N2 . N2 5_555 102.009 no
H11 5_555 N2 . N2 5_555 65.424 no
H12 . N2 . N2 5_555 124.234 no
H10 . N2 . C2 . 109.115 no
H10 5_555 N2 . C2 . 90.544 no
H11 . N2 . C2 . 108.710 no
H11 5_555 N2 . C2 . 114.387 no
H12 . N2 . C2 . 109.282 no
H10 . N2 . C2 5_555 79.266 no
H10 5_555 N2 . C2 5_555 119.899 no
H11 . N2 . C2 5_555 114.522 no
H11 5_555 N2 . C2 5_555 100.451 no
H12 . N2 . C2 5_555 127.377 no
H12 5_555 N2 . N2 5_555 45.760 no
H12 5_555 N2 . C2 . 120.608 no
N2 5_555 N2 . C2 . 100.8(10) yes
H12 5_555 N2 . C2 5_555 97.372 no
N2 5_555 N2 . C2 5_555 70.4(9) yes
C2 . N2 . C2 5_555 30.5(10) yes
H1 . C1 . H2 . 109.482 no
H1 . C1 . H2 5_555 116.984 no
H2 . C1 . H2 5_555 7.525 no
H1 . C1 . N1 . 107.707 no
H2 . C1 . N1 . 108.193 no
H2 5_555 C1 . N1 . 105.163 no
H1 . C1 . N1 5_555 93.065 no
H2 . C1 . N1 5_555 112.209 no
H2 5_555 C1 . N1 5_555 111.042 no
N1 . C1 . N1 5_555 14.9(13) yes
H1 . C1 . C1 5_555 170.438 no
H2 . C1 . C1 5_555 79.067 no
H2 5_555 C1 . C1 5_555 71.541 no
N1 . C1 . C1 5_555 72.5(8) yes
N1 5_555 C1 . C1 5_555 87.4(11) yes
H1 . C1 . C2 . 108.177 no
H2 . C1 . C2 . 108.410 no
H2 5_555 C1 . C2 . 104.287 no
N1 . C1 . C2 . 114.8(10) yes
N1 5_555 C1 . C2 . 123.8(12) yes
H1 . C1 . C2 5_555 76.414 no
H2 . C1 . C2 5_555 117.436 no
H2 5_555 C1 . C2 5_555 117.328 no
N1 . C1 . C2 5_555 129.8(12) yes
N1 5_555 C1 . C2 5_555 130.0(13) yes
C1 5_555 C1 . C2 . 64.1(8) yes
C1 5_555 C1 . C2 5_555 96.0(10) yes
C2 . C1 . C2 5_555 31.9(11) yes
H3 . C2 . N2 . 106.959 no
H3 . C2 . N2 5_555 115.606 no
N2 . C2 . N2 5_555 8.8(17) yes
H3 . C2 . C1 . 105.239 no
N2 . C2 . C1 . 113.3(10) yes
N2 5_555 C2 . C1 . 108.2(12) yes
H3 . C2 . C1 5_555 85.312 no
N2 . C2 . C1 5_555 120.6(11) yes
N2 5_555 C2 . C1 5_555 118.2(11) yes
C1 . C2 . C1 5_555 19.9(14) yes
H3 . C2 . C2 5_555 169.297 no
N2 . C2 . C2 5_555 79.2(10) yes
N2 5_555 C2 . C2 5_555 70.4(9) yes
C1 . C2 . C2 5_555 64.1(8) yes
C1 5_555 C2 . C2 5_555 84.0(10) yes
H3 . C2 . C3 . 107.615 no
N2 . C2 . C3 . 110.9(10) yes
N2 5_555 C2 . C3 . 108.0(12) yes
C1 . C2 . C3 . 112.3(12) yes
C1 5_555 C2 . C3 . 120.1(12) yes
H3 . C2 . C3 5_555 113.006 no
N2 . C2 . C3 5_555 109.2(12) yes
N2 5_555 C2 . C3 5_555 105.5(13) yes
C1 . C2 . C3 5_555 109.1(15) yes
C1 5_555 C2 . C3 5_555 118.6(14) yes
C2 5_555 C2 . C3 . 77.5(17) yes
C2 5_555 C2 . C3 5_555 72.0(17) yes
C3 . C2 . C3 5_555 5.5(32) yes
H4 . C3 . H4 5_555 161.491 no
H4 . C3 . H5 . 109.917 no
H4 5_555 C3 . H5 . 54.572 no
H4 . C3 . H5 5_555 48.668 no
H4 5_555 C3 . H5 5_555 115.747 no
H5 . C3 . H5 5_555 61.477 no
H4 . C3 . H6 . 108.823 no
H4 5_555 C3 . H6 . 71.958 no
H5 . C3 . H6 . 109.560 no
H5 5_555 C3 . H6 . 128.880 no
H4 . C3 . H6 5_555 64.267 no
H4 5_555 C3 . H6 5_555 116.315 no
H5 . C3 . H6 5_555 131.152 no
H5 5_555 C3 . H6 5_555 99.925 no
H6 . C3 . H6 5_555 45.081 no
H4 . C3 . C2 . 110.035 no
H4 5_555 C3 . C2 . 86.393 no
H5 . C3 . C2 . 109.567 no
H5 5_555 C3 . C2 . 121.663 no
H6 . C3 . C2 . 108.917 no
H4 . C3 . C2 5_555 79.608 no
H4 5_555 C3 . C2 5_555 116.789 no
H5 . C3 . C2 5_555 124.310 no
H5 5_555 C3 . C2 5_555 102.613 no
H6 . C3 . C2 5_555 118.859 no
H4 . C3 . C3 5_555 8.512 no
H4 5_555 C3 . C3 5_555 170.003 no
H5 . C3 . C3 5_555 117.166 no
H5 5_555 C3 . C3 5_555 55.689 no
H6 . C3 . C3 5_555 108.714 no
H6 5_555 C3 . C2 . 117.948 no
H6 5_555 C3 . C2 5_555 103.045 no
C2 . C3 . C2 5_555 30.5(10) yes
H6 5_555 C3 . C3 5_555 63.633 no
C2 . C3 . C3 5_555 102.5(17) yes
C2 5_555 C3 . C3 5_555 72.0(17) yes

loop_
_geom_bond_atom_site_label_1
_geom_bond_site_symmetry_1
_geom_bond_atom_site_label_2
_geom_bond_site_symmetry_2
_geom_bond_distance
_geom_bond_publ_flag
H1 . C1 . 1.008 no
H2 . H2 5_555 0.137 no
H2 . C1 . 0.991 no
H2 . C1 5_555 1.026 no
H3 . C2 . 0.983 no
H4 . C3 . 1.002 no
H4 . C3 5_555 0.854 no
H5 . C3 . 0.993 no
H5 . C3 5_555 1.070 no
H6 . H6 5_555 0.795 no
H6 . C3 . 1.006 no
H6 . C3 5_555 1.063 no
H7 . H7 5_555 0.015 no
H7 . N1 . 1.011 no
H7 . N1 5_555 1.008 no
H8 . H8 5_555 0.587 no
H8 . N1 . 1.002 no
H8 . N1 5_555 0.883 no
H9 . N1 . 0.998 no
H10 . H12 5_555 0.598 no
H10 . N2 . 1.006 no
H10 . N2 5_555 0.777 no
H11 . H11 5_555 0.655 no
H11 . N2 . 1.000 no
H11 . N2 5_555 1.075 no
H12 . N2 . 0.986 no
H12 . N2 5_555 1.138 no
U1 . F1 . 2.312(4) yes
U1 . F1 7_564 2.322(4) yes
U1 . O1 . 1.778(5) yes
U1 . O2 . 1.765(5) yes
U1 . O3 8_455 2.397(5) yes
U1 . O4 2_665 2.380(5) yes
U1 . O5 . 2.358(5) yes
S1 . O3 . 1.467(6) yes
S1 . O4 . 1.495(5) yes
S1 . O5 . 1.487(6) yes
S1 . O6 . 1.437(6) yes
N1 . N1 5_555 0.38(3) yes
N1 . C1 . 1.490(13) yes
N1 . C1 5_555 1.423(14) yes
N2 . N2 5_555 0.24(5) yes
N2 . C2 . 1.479(13) yes
N2 . C2 5_555 1.542(16) yes
C1 . C1 5_555 0.51(3) yes
C1 . C2 . 1.496(15) yes
C1 . C2 5_555 1.353(16) yes
C2 . C2 5_555 0.80(3) yes
C2 . C3 . 1.491(14) yes
C2 . C3 5_555 1.53(2) yes
C3 . C3 5_555 0.15(9) yes
